data_1010649
loop_
_publ_author_name
'Zachariasen, W. H.'

_publ_section_title
;
The crystal lattice of germano sulphide, Ge S
;
_journal_coden_ASTM PHRVAO
_journal_name_full
;
Physical Review (1,1893-132,1963/141,1966-188,1969)
;
_journal_page_first 917
_journal_page_last 922
_journal_volume 40
_journal_year 1932
_chemical_formula_structural 'Ge S'
_chemical_formula_sum 'Ge S'
_chemical_name_systematic 'Germanium(II) sulfide'
_space_group_IT_number 62
_space_group_name_Hall '-P 2ac 2n (z,x,y+1/4)'
_space_group_name_H-M_alt 'P n m a (c,a-1/4,b)'
_symmetry_cell_setting orthorhombic
_symmetry_Int_Tables_number 62
_symmetry_space_group_name_H-M 'P n m a (c,a-1/4,b)'
_cell_angle_alpha 90
_cell_angle_beta 90
_cell_angle_gamma 90
_cell_formula_units_Z 4
_cell_length_a 4.29(1)
_cell_length_b 10.42(3)
_cell_length_c 3.64(1)
_cell_volume 162.7
_cod_original_sg_symbol_H-M 'P b n m S'
_cod_database_code 1010649

loop_
_symmetry_equiv_pos_as_xyz
x,y,z
1/2-x,1/2+y,-z
-x,-y,1/2+z
1/2+x,1/2-y,1/2-z
-x,-y,1/2-z
1/2+x,1/2-y,1/2+z
x,y,-z
1/2-x,1/2+y,z

loop_
_atom_site_label
_atom_site_type_symbol
_atom_site_symmetry_multiplicity
_atom_site_Wyckoff_symbol
_atom_site_fract_x
_atom_site_fract_y
_atom_site_fract_z
_atom_site_occupancy
_atom_site_attached_hydrogens
_atom_site_calc_flag
Ge1 Ge0 4 c 0.167 -0.125 0. 1. 0 d
S1 S0 4 c 0.111 0.111 0. 1. 0 d

loop_
_atom_type_symbol
_atom_type_oxidation_number
Ge0 0.000
S0 0.000
